data_7015750
loop_
_publ_author_name
'Naeem, Saira'
'Thompson, Amber L.'
'White, Andrew J. P.'
'Delaude, Lionel'
'Wilton-Ely, James D E T'

_publ_section_title
;
 Dithiocarboxylate complexes of ruthenium(II) and osmium(II).
;
_journal_issue 14
_journal_name_full 'Dalton transactions (Cambridge, England : 2003)'
_journal_page_first 3737
_journal_page_last 3747
_journal_paper_doi 10.1039/c1dt10048c
_journal_volume 40
_journal_year 2011
_chemical_formula_moiety 'C56 H55 N2 O P2 S2 Ru, F6 P, 1.75(C H2 Cl2)'
_chemical_formula_sum 'C57.75 H58.5 Cl3.5 F6 N2 O P3 Ru S2'
_chemical_formula_weight 1292.74
_chemical_melting_point ?
_space_group_IT_number 14
_symmetry_cell_setting monoclinic
_symmetry_space_group_name_Hall '-P 2ybc'
_symmetry_space_group_name_H-M 'P 1 21/c 1'
_atom_sites_solution_hydrogens geom
_atom_sites_solution_primary direct
_atom_sites_solution_secondary difmap
_audit_creation_method SHELXL-97
_cell_angle_alpha 90.00
_cell_angle_beta 111.2767(18)
_cell_angle_gamma 90.00
_cell_formula_units_Z 4
_cell_length_a 12.45635(19)
_cell_length_b 37.8723(4)
_cell_length_c 13.4521(2)
_cell_measurement_reflns_used 19020
_cell_measurement_temperature 173(2)
_cell_measurement_theta_max 32.3118
_cell_measurement_theta_min 3.0766
_cell_volume 5913.48(16)
_computing_cell_refinement 'CrysAlis RED, Oxford Diffraction Ltd'
_computing_data_collection 'CrysAlis CCD, Oxford Diffraction Ltd'
_computing_data_reduction 'CrysAlis RED, Oxford Diffraction Ltd'
_computing_molecular_graphics 'Bruker SHELXTL'
_computing_publication_material 'Bruker SHELXTL'
_computing_structure_refinement 'SHELXL-97 (Sheldrick, 1997)'
_computing_structure_solution 'SHELXS-97 (Sheldrick, 1990)'
_diffrn_ambient_temperature 173(2)
_diffrn_detector_area_resol_mean 15.9825
_diffrn_measured_fraction_theta_full 0.997
_diffrn_measured_fraction_theta_max 0.901
_diffrn_measurement_device_type 'OD Xcalibur 3'
_diffrn_measurement_method 'omega scans'
_diffrn_radiation_monochromator graphite
_diffrn_radiation_source 'Enhance (Mo) X-ray Source'
_diffrn_radiation_type MoK\a
_diffrn_radiation_wavelength 0.71073
_diffrn_reflns_av_R_equivalents 0.0232
_diffrn_reflns_av_sigmaI/netI 0.0462
_diffrn_reflns_limit_h_max 11
_diffrn_reflns_limit_h_min -18
_diffrn_reflns_limit_k_max 55
_diffrn_reflns_limit_k_min -46
_diffrn_reflns_limit_l_max 20
_diffrn_reflns_limit_l_min -15
_diffrn_reflns_number 34791
_diffrn_reflns_theta_full 30.50
_diffrn_reflns_theta_max 32.38
_diffrn_reflns_theta_min 3.08
_exptl_absorpt_coefficient_mu 0.635
_exptl_absorpt_correction_T_max 0.928
_exptl_absorpt_correction_T_min 0.841
_exptl_absorpt_correction_type analytical
_exptl_absorpt_process_details
;
CrysAlisPro, Oxford Diffraction Ltd.,
Version 1.171.34.36 (release 02-08-2010 CrysAlis171 .NET)
(compiled Aug 2 2010,13:00:58)
Analytical numeric absorption correction using a multifaceted crystal
model based on expressions derived by R.C. Clark & J.S. Reid.
(Clark, R. C. & Reid, J. S. (1995). Acta Cryst. A51, 887-897)
;
_exptl_crystal_colour 'Ruby red'
_exptl_crystal_density_diffrn 1.452
_exptl_crystal_density_meas ?
_exptl_crystal_density_method 'not measured'
_exptl_crystal_description blocks
_exptl_crystal_F_000 2646
_exptl_crystal_size_max 0.42
_exptl_crystal_size_mid 0.25
_exptl_crystal_size_min 0.13
_refine_diff_density_max 0.731
_refine_diff_density_min -1.709
_refine_diff_density_rms 0.089
_refine_ls_extinction_method none
_refine_ls_goodness_of_fit_ref 1.201
_refine_ls_hydrogen_treatment constr
_refine_ls_matrix_type full
_refine_ls_number_parameters 839
_refine_ls_number_reflns 19116
_refine_ls_number_restraints 999
_refine_ls_restrained_S_all 1.241
_refine_ls_R_factor_all 0.0678
_refine_ls_R_factor_gt 0.0574
_refine_ls_shift/su_max 0.002
_refine_ls_shift/su_mean 0.000
_refine_ls_structure_factor_coef Fsqd
_refine_ls_weighting_details 'calc w=1/[\s^2^(Fo^2^)+(0.0242P)^2^+9.0874P] where P=(Fo^2^+2Fc^2^)/3'
_refine_ls_weighting_scheme calc
_refine_ls_wR_factor_gt 0.1145
_refine_ls_wR_factor_ref 0.1191
_reflns_number_gt 16803
_reflns_number_total 19116
_reflns_threshold_expression >2sigma(I)
_cod_data_source_file c1dt10048c.txt
_cod_data_source_block 4
_cod_depositor_comments
;
The following automatic conversions were performed:
'_symmetry_cell_setting' value 'Monoclinic' changed to 'monoclinic'
according to '/home/saulius/struct/CIF-dictionaries/cif_core.dic'
dictionary named 'cif_core.dic' version 2.4.1 from 2010-06-29.

Automatic conversion script
Id: cif_fix_enum 1555 2011-01-17 13:19:09Z saulius 

The following automatic conversions were performed:

'_chemical_melting_point' value 'not measured' was changed to '?' -
the value is undefined or not given.

Automatic conversion script
Id: cif_fix_values 1569 2011-02-09 13:29:24Z adriana 

The following automatic conversions were performed:

'_exptl_crystal_density_meas' value 'not measured' was changed to '?'
- the value is perceived as not measured.

Automatic conversion script
Id: cif_fix_values 3008 2015-01-20 13:52:24Z robertas 
;
_cod_original_sg_symbol_H-M P2(1)/c
_cod_original_formula_sum 'C57.75 H58.50 Cl3.50 F6 N2 O P3 Ru S2'
_cod_database_code 7015750

loop_
_symmetry_equiv_pos_as_xyz
'x, y, z'
'-x, y+1/2, -z+1/2'
'-x, -y, -z'
'x, -y-1/2, z-1/2'

loop_
_atom_site_label
_atom_site_type_symbol
_atom_site_fract_x
_atom_site_fract_y
_atom_site_fract_z
_atom_site_U_iso_or_equiv
_atom_site_adp_type
_atom_site_occupancy
_atom_site_symmetry_multiplicity
_atom_site_calc_flag
_atom_site_refinement_flags
_atom_site_disorder_assembly
_atom_site_disorder_group
Ru Ru 0.622910(16) 0.354968(5) 0.618021(15) 0.01462(5) Uani 1 1 d . . .
P1 P 0.69923(5) 0.377681(17) 0.49284(5) 0.01640(12) Uani 1 1 d . . .
P2 P 0.55607(6) 0.322799(17) 0.73781(5) 0.01709(12) Uani 1 1 d . . .
S1 S 0.49487(6) 0.406822(17) 0.59019(5) 0.02182(12) Uani 1 1 d D A .
C2 C 0.5945(2) 0.42450(7) 0.6988(2) 0.0205(5) Uani 1 1 d D . .
S3 S 0.71240(5) 0.399680(17) 0.75698(5) 0.02033(12) Uani 1 1 d D A .
C4 C 0.5744(5) 0.45875(10) 0.7389(5) 0.0241(16) Uani 0.767(12) 1 d PDU A 1
N5 N 0.6312(5) 0.48897(10) 0.7420(5) 0.0338(10) Uani 0.767(12) 1 d PDU A 1
C6 C 0.5834(6) 0.51493(12) 0.7845(6) 0.0444(16) Uani 0.767(12) 1 d PDU A 1
H6A H 0.6081 0.5388 0.7964 0.053 Uiso 0.767(12) 1 calc PR A 1
C7 C 0.4966(6) 0.50063(14) 0.8059(6) 0.0410(14) Uani 0.767(12) 1 d PDU A 1
H7A H 0.4481 0.5125 0.8357 0.049 Uiso 0.767(12) 1 calc PR A 1
N8 N 0.4899(5) 0.46556(14) 0.7770(5) 0.0270(17) Uani 0.767(12) 1 d PDU A 1
C9 C 0.7280(5) 0.49495(12) 0.7049(5) 0.0383(14) Uani 0.767(12) 1 d PD A 1
H9A H 0.7456 0.4722 0.6763 0.046 Uiso 0.767(12) 1 calc PR A 1
C10 C 0.8323(6) 0.5066(3) 0.7929(8) 0.089(4) Uani 0.767(12) 1 d PDU A 1
H10A H 0.8552 0.4886 0.8488 0.133 Uiso 0.767(12) 1 calc PR A 1
H10B H 0.8163 0.5288 0.8224 0.133 Uiso 0.767(12) 1 calc PR A 1
H10C H 0.8948 0.5103 0.7660 0.133 Uiso 0.767(12) 1 calc PR A 1
C11 C 0.6848(8) 0.52143(18) 0.6130(8) 0.083(3) Uani 0.767(12) 1 d PDU A 1
H11A H 0.6162 0.5119 0.5570 0.125 Uiso 0.767(12) 1 calc PR A 1
H11B H 0.7453 0.5256 0.5838 0.125 Uiso 0.767(12) 1 calc PR A 1
H11C H 0.6653 0.5437 0.6394 0.125 Uiso 0.767(12) 1 calc PR A 1
C12 C 0.4051(5) 0.4401(2) 0.7890(6) 0.0244(17) Uani 0.767(12) 1 d PDU A 1
H12A H 0.4250 0.4160 0.7706 0.029 Uiso 0.767(12) 1 calc PR A 1
C13 C 0.4134(10) 0.4398(4) 0.9045(6) 0.046(2) Uani 0.767(12) 1 d PDU A 1
H13A H 0.4918 0.4333 0.9508 0.069 Uiso 0.767(12) 1 calc PR A 1
H13B H 0.3587 0.4225 0.9130 0.069 Uiso 0.767(12) 1 calc PR A 1
H13C H 0.3949 0.4633 0.9241 0.069 Uiso 0.767(12) 1 calc PR A 1
C14 C 0.2855(5) 0.4499(2) 0.7101(6) 0.0391(15) Uani 0.767(12) 1 d PDU A 1
H14A H 0.2865 0.4502 0.6376 0.059 Uiso 0.767(12) 1 calc PR A 1
H14B H 0.2641 0.4733 0.7278 0.059 Uiso 0.767(12) 1 calc PR A 1
H14C H 0.2293 0.4324 0.7143 0.059 Uiso 0.767(12) 1 calc PR A 1
C4' C 0.5828(12) 0.4580(3) 0.7488(9) 0.023(6) Uiso 0.233(12) 1 d PDU A 2
N5' N 0.6552(10) 0.4860(3) 0.7698(9) 0.020(3) Uiso 0.233(12) 1 d PDU A 2
C6' C 0.6135(14) 0.5116(4) 0.8185(11) 0.029(4) Uiso 0.233(12) 1 d PDU A 2
H6'A H 0.6473 0.5341 0.8412 0.034 Uiso 0.233(12) 1 calc PR A 2
C7' C 0.5170(16) 0.4994(5) 0.8284(14) 0.037(5) Uiso 0.233(12) 1 d PDU A 2
H7'A H 0.4701 0.5116 0.8593 0.044 Uiso 0.233(12) 1 calc PR A 2
N8' N 0.4987(13) 0.4660(5) 0.7857(12) 0.026(6) Uiso 0.233(12) 1 d PDU A 2
C9' C 0.7618(12) 0.4907(5) 0.7450(12) 0.034(4) Uiso 0.233(12) 1 d PD A 2
H9'A H 0.7643 0.4709 0.6967 0.041 Uiso 0.233(12) 1 calc PR A 2
C10' C 0.8663(14) 0.4884(5) 0.8400(13) 0.045(4) Uiso 0.233(12) 1 d PD A 2
H10D H 0.8674 0.4658 0.8759 0.068 Uiso 0.233(12) 1 calc PR A 2
H10E H 0.8678 0.5078 0.8886 0.068 Uiso 0.233(12) 1 calc PR A 2
H10F H 0.9339 0.4899 0.8193 0.068 Uiso 0.233(12) 1 calc PR A 2
C11' C 0.7537(17) 0.5252(4) 0.6829(15) 0.047(5) Uiso 0.233(12) 1 d PD A 2
H11D H 0.8220 0.5276 0.6636 0.070 Uiso 0.233(12) 1 calc PR A 2
H11E H 0.7496 0.5452 0.7275 0.070 Uiso 0.233(12) 1 calc PR A 2
H11F H 0.6844 0.5247 0.6180 0.070 Uiso 0.233(12) 1 calc PR A 2
C12' C 0.4011(18) 0.4427(8) 0.7807(18) 0.026(6) Uiso 0.233(12) 1 d PDU A 2
H12B H 0.4164 0.4187 0.7576 0.032 Uiso 0.233(12) 1 calc PR A 2
C13' C 0.396(3) 0.4394(8) 0.8916(19) 0.023(4) Uiso 0.233(12) 1 d PDU A 2
H13D H 0.4712 0.4313 0.9416 0.035 Uiso 0.233(12) 1 calc PR A 2
H13E H 0.3366 0.4224 0.8900 0.035 Uiso 0.233(12) 1 calc PR A 2
H13F H 0.3782 0.4625 0.9146 0.035 Uiso 0.233(12) 1 calc PR A 2
C14' C 0.2912(19) 0.4567(7) 0.697(2) 0.032(5) Uiso 0.233(12) 1 d PDU A 2
H14D H 0.2982 0.4561 0.6269 0.049 Uiso 0.233(12) 1 calc PR A 2
H14E H 0.2784 0.4811 0.7147 0.049 Uiso 0.233(12) 1 calc PR A 2
H14F H 0.2260 0.4420 0.6960 0.049 Uiso 0.233(12) 1 calc PR A 2
C15 C 0.7670(2) 0.32241(7) 0.6692(2) 0.0182(4) Uani 1 1 d . . .
H15A H 0.7726 0.3052 0.6201 0.022 Uiso 1 1 calc R . .
C16 C 0.8533(2) 0.32331(7) 0.7651(2) 0.0211(5) Uani 1 1 d . . .
H16A H 0.8460 0.3398 0.8153 0.025 Uiso 1 1 calc R . .
C17 C 0.9582(2) 0.30123(7) 0.8000(2) 0.0214(5) Uani 1 1 d . . .
C18 C 0.9963(2) 0.28232(8) 0.7299(2) 0.0252(5) Uani 1 1 d . . .
H18A H 0.9552 0.2841 0.6552 0.030 Uiso 1 1 calc R . .
C19 C 1.0936(2) 0.26102(8) 0.7681(3) 0.0289(6) Uani 1 1 d . . .
H19A H 1.1168 0.2481 0.7189 0.035 Uiso 1 1 calc R . .
C20 C 1.1577(2) 0.25817(8) 0.8767(3) 0.0289(6) Uani 1 1 d . . .
C21 C 1.1214(3) 0.27747(9) 0.9460(2) 0.0311(6) Uani 1 1 d . . .
H21A H 1.1641 0.2762 1.0205 0.037 Uiso 1 1 calc R . .
C22 C 1.0238(2) 0.29862(8) 0.9088(2) 0.0272(6) Uani 1 1 d . . .
H22A H 1.0012 0.3116 0.9584 0.033 Uiso 1 1 calc R . .
C23 C 1.2629(3) 0.23463(10) 0.9172(3) 0.0430(8) Uani 1 1 d . . .
H23A H 1.3315 0.2483 0.9219 0.064 Uiso 1 1 calc R . .
H23B H 1.2537 0.2148 0.8680 0.064 Uiso 1 1 calc R . .
H23C H 1.2718 0.2256 0.9880 0.064 Uiso 1 1 calc R . .
C24 C 0.5364(2) 0.32550(7) 0.5087(2) 0.0222(5) Uani 1 1 d . . .
O24 O 0.4829(2) 0.30794(7) 0.43923(18) 0.0405(6) Uani 1 1 d . . .
C25 C 0.7927(2) 0.41630(7) 0.5333(2) 0.0197(5) Uani 1 1 d . . .
C26 C 0.8857(2) 0.41492(8) 0.6306(2) 0.0242(5) Uani 1 1 d . . .
H26A H 0.8961 0.3947 0.6748 0.029 Uiso 1 1 calc R . .
C27 C 0.9629(3) 0.44285(8) 0.6633(3) 0.0303(6) Uani 1 1 d . . .
H27A H 1.0265 0.4414 0.7289 0.036 Uiso 1 1 calc R . .
C28 C 0.9472(3) 0.47281(9) 0.6002(3) 0.0367(7) Uani 1 1 d . . .
H28A H 0.9999 0.4919 0.6224 0.044 Uiso 1 1 calc R . .
C29 C 0.8547(3) 0.47468(9) 0.5052(3) 0.0369(7) Uani 1 1 d . . .
H29A H 0.8437 0.4953 0.4624 0.044 Uiso 1 1 calc R . .
C30 C 0.7770(3) 0.44673(8) 0.4710(3) 0.0301(6) Uani 1 1 d . . .
H30A H 0.7135 0.4484 0.4053 0.036 Uiso 1 1 calc R . .
C31 C 0.5937(2) 0.38811(7) 0.3602(2) 0.0207(5) Uani 1 1 d . . .
C32 C 0.4753(2) 0.38619(7) 0.3382(2) 0.0225(5) Uani 1 1 d . . .
H32A H 0.4482 0.3822 0.3948 0.027 Uiso 1 1 calc R . .
C33 C 0.3967(3) 0.39000(8) 0.2345(2) 0.0273(6) Uani 1 1 d . . .
H33A H 0.3164 0.3887 0.2207 0.033 Uiso 1 1 calc R . .
C34 C 0.4350(3) 0.39567(8) 0.1514(2) 0.0297(6) Uani 1 1 d . . .
H34A H 0.3813 0.3977 0.0803 0.036 Uiso 1 1 calc R . .
C35 C 0.5525(3) 0.39834(9) 0.1722(2) 0.0317(6) Uani 1 1 d . . .
H35A H 0.5790 0.4029 0.1154 0.038 Uiso 1 1 calc R . .
C36 C 0.6312(3) 0.39442(8) 0.2754(2) 0.0287(6) Uani 1 1 d . . .
H36A H 0.7113 0.3960 0.2887 0.034 Uiso 1 1 calc R . .
C37 C 0.7882(2) 0.34572(7) 0.4536(2) 0.0194(5) Uani 1 1 d . . .
C38 C 0.7329(2) 0.32076(8) 0.3752(2) 0.0275(6) Uani 1 1 d . . .
H38A H 0.6512 0.3204 0.3443 0.033 Uiso 1 1 calc R . .
C39 C 0.7961(3) 0.29648(8) 0.3420(3) 0.0307(6) Uani 1 1 d . . .
H39A H 0.7573 0.2802 0.2869 0.037 Uiso 1 1 calc R . .
C40 C 0.9144(3) 0.29561(8) 0.3878(3) 0.0304(6) Uani 1 1 d . . .
H40A H 0.9573 0.2788 0.3652 0.037 Uiso 1 1 calc R . .
C41 C 0.9702(3) 0.31968(9) 0.4677(3) 0.0356(7) Uani 1 1 d . . .
H41A H 1.0517 0.3191 0.5010 0.043 Uiso 1 1 calc R . .
C42 C 0.9072(2) 0.34476(8) 0.4993(2) 0.0293(6) Uani 1 1 d . . .
H42A H 0.9465 0.3614 0.5530 0.035 Uiso 1 1 calc R . .
C43 C 0.5169(2) 0.27659(7) 0.6971(2) 0.0218(5) Uani 1 1 d . . .
C44 C 0.5729(2) 0.25787(7) 0.6413(2) 0.0264(6) Uani 1 1 d . . .
H44A H 0.6305 0.2692 0.6219 0.032 Uiso 1 1 calc R . .
C45 C 0.5458(3) 0.22274(8) 0.6135(3) 0.0337(7) Uani 1 1 d . . .
H45A H 0.5842 0.2103 0.5748 0.040 Uiso 1 1 calc R . .
C46 C 0.4627(3) 0.20579(8) 0.6420(3) 0.0350(7) Uani 1 1 d . . .
H46A H 0.4442 0.1818 0.6232 0.042 Uiso 1 1 calc R . .
C47 C 0.4071(3) 0.22399(9) 0.6979(3) 0.0365(7) Uani 1 1 d . . .
H47A H 0.3505 0.2124 0.7180 0.044 Uiso 1 1 calc R . .
C48 C 0.4330(3) 0.25914(8) 0.7253(3) 0.0324(6) Uani 1 1 d . . .
H48A H 0.3935 0.2714 0.7633 0.039 Uiso 1 1 calc R . .
C49 C 0.6566(2) 0.31794(7) 0.8753(2) 0.0205(5) Uani 1 1 d . . .
C50 C 0.7106(3) 0.28553(8) 0.9116(2) 0.0310(6) Uani 1 1 d . . .
H50A H 0.6904 0.2655 0.8662 0.037 Uiso 1 1 calc R . .
C51 C 0.7935(3) 0.28249(10) 1.0135(3) 0.0395(8) Uani 1 1 d . . .
H51A H 0.8304 0.2604 1.0370 0.047 Uiso 1 1 calc R . .
C52 C 0.8224(3) 0.31121(11) 1.0807(2) 0.0397(8) Uani 1 1 d . . .
H52A H 0.8793 0.3090 1.1503 0.048 Uiso 1 1 calc R . .
C53 C 0.7685(3) 0.34327(10) 1.0466(2) 0.0370(7) Uani 1 1 d . . .
H53A H 0.7876 0.3631 1.0932 0.044 Uiso 1 1 calc R . .
C54 C 0.6862(3) 0.34669(8) 0.9443(2) 0.0284(6) Uani 1 1 d . . .
H54A H 0.6499 0.3689 0.9214 0.034 Uiso 1 1 calc R . .
C55 C 0.4237(2) 0.33808(7) 0.7538(2) 0.0218(5) Uani 1 1 d . . .
C56 C 0.4060(3) 0.33601(8) 0.8506(2) 0.0296(6) Uani 1 1 d . . .
H56A H 0.4671 0.3287 0.9134 0.035 Uiso 1 1 calc R . .
C57 C 0.2992(3) 0.34457(10) 0.8553(3) 0.0380(7) Uani 1 1 d . . .
H57A H 0.2875 0.3428 0.9210 0.046 Uiso 1 1 calc R . .
C58 C 0.2106(3) 0.35555(10) 0.7652(3) 0.0406(8) Uani 1 1 d . . .
H58A H 0.1379 0.3614 0.7689 0.049 Uiso 1 1 calc R . .
C59 C 0.2270(3) 0.35817(9) 0.6693(3) 0.0351(7) Uani 1 1 d . . .
H59A H 0.1662 0.3662 0.6074 0.042 Uiso 1 1 calc R . .
C60 C 0.3329(2) 0.34911(8) 0.6635(2) 0.0259(5) Uani 1 1 d . . .
H60A H 0.3433 0.3505 0.5970 0.031 Uiso 1 1 calc R . .
P10 P 0.8015(3) 0.45998(9) 0.1055(4) 0.0387(11) Uani 0.637(4) 1 d PD B 1
F11 F 0.9217(4) 0.45104(16) 0.0991(7) 0.102(2) Uani 0.637(4) 1 d PDU B 1
F12 F 0.8091(5) 0.42281(11) 0.1677(4) 0.0733(14) Uani 0.637(4) 1 d PDU B 1
F13 F 0.7443(6) 0.43956(18) -0.0030(4) 0.107(2) Uani 0.637(4) 1 d PDU B 1
F14 F 0.7941(7) 0.49579(14) 0.0465(7) 0.113(2) Uani 0.637(4) 1 d PDU B 1
F15 F 0.8623(7) 0.47848(19) 0.2156(5) 0.130(3) Uani 0.637(4) 1 d PDU B 1
F16 F 0.6798(4) 0.46647(15) 0.1102(7) 0.089(2) Uani 0.637(4) 1 d PDU B 1
P10' P 0.8010(10) 0.4628(3) 0.1093(9) 0.056(6) Uiso 0.187(5) 1 d PD C 2
F11' F 0.9313(10) 0.4541(4) 0.1619(11) 0.064(5) Uiso 0.187(5) 1 d PDU C 2
F12' F 0.7666(14) 0.4234(3) 0.0928(15) 0.090(6) Uiso 0.187(5) 1 d PDU C 2
F13' F 0.8065(15) 0.4654(5) -0.0052(9) 0.087(6) Uiso 0.187(5) 1 d PDU C 2
F14' F 0.8331(12) 0.5036(3) 0.1269(12) 0.058(4) Uiso 0.187(5) 1 d PDU C 2
F15' F 0.7881(14) 0.4629(4) 0.2219(10) 0.074(5) Uiso 0.187(5) 1 d PDU C 2
F16' F 0.6687(10) 0.4744(4) 0.0594(13) 0.074(6) Uiso 0.187(5) 1 d PDU C 2
P10" P 0.7940(11) 0.4621(4) 0.0962(11) 0.049(5) Uiso 0.176(5) 1 d PD D 3
F11" F 0.8684(17) 0.4630(5) 0.0250(15) 0.104(7) Uiso 0.176(5) 1 d PDU D 3
F12" F 0.8747(16) 0.4333(4) 0.1681(13) 0.102(7) Uiso 0.176(5) 1 d PDU D 3
F13" F 0.7137(13) 0.4326(4) 0.0268(12) 0.060(5) Uiso 0.176(5) 1 d PDU D 3
F14" F 0.7107(18) 0.4912(4) 0.0242(13) 0.119(8) Uiso 0.176(5) 1 d PDU D 3
F15" F 0.8690(13) 0.4925(4) 0.1689(13) 0.061(4) Uiso 0.176(5) 1 d PDU D 3
F16" F 0.7214(14) 0.4623(4) 0.1725(13) 0.063(5) Uiso 0.176(5) 1 d PDU D 3
C70 C 0.0555(6) 0.3952(2) 0.3331(6) 0.067(2) Uani 0.829(6) 1 d PDU E 1
H70A H 0.0484 0.4099 0.2700 0.080 Uiso 0.829(6) 1 calc PR E 1
H70B H -0.0113 0.3790 0.3129 0.080 Uiso 0.829(6) 1 calc PR E 1
Cl1 Cl 0.1830(2) 0.37038(7) 0.36939(19) 0.0872(9) Uani 0.829(6) 1 d PDU E 1
Cl2 Cl 0.05260(19) 0.42272(5) 0.43681(14) 0.0634(5) Uani 0.829(6) 1 d PDU E 1
C70' C 0.023(2) 0.3882(11) 0.317(4) 0.070(9) Uiso 0.171(6) 1 d PDU E 2
H70C H -0.0409 0.3755 0.3279 0.084 Uiso 0.171(6) 1 calc PR E 2
H70D H -0.0081 0.4020 0.2502 0.084 Uiso 0.171(6) 1 calc PR E 2
Cl1' Cl 0.1271(14) 0.3578(4) 0.3086(15) 0.118(4) Uiso 0.171(6) 1 d PDU E 2
Cl2' Cl 0.0903(14) 0.4168(4) 0.4257(13) 0.107(4) Uiso 0.171(6) 1 d PDU E 2
C80 C 0.0253(8) 0.3954(3) -0.0294(6) 0.072(3) Uani 0.530(3) 1 d PD F 1
H80A H 0.0049 0.3781 -0.0885 0.087 Uiso 0.530(3) 1 calc PR F 1
H80B H -0.0456 0.4084 -0.0346 0.087 Uiso 0.530(3) 1 calc PR F 1
Cl3 Cl 0.0802(5) 0.37290(12) 0.0945(4) 0.0774(11) Uani 0.530(3) 1 d PDU F 1
Cl4 Cl 0.1247(4) 0.42457(10) -0.0418(3) 0.0904(10) Uani 0.530(3) 1 d PDU F 1
C80' C 0.084(2) 0.4012(7) -0.0831(15) 0.048(7) Uiso 0.137(3) 1 d PD G 2
H80C H 0.1196 0.3806 -0.1038 0.057 Uiso 0.137(3) 1 calc PR G 2
H80D H 0.0193 0.4099 -0.1464 0.057 Uiso 0.137(3) 1 calc PR G 2
Cl3' Cl 0.0372(12) 0.3908(4) 0.0203(12) 0.090(2) Uiso 0.137(3) 1 d PDU G 2
Cl4' Cl 0.1839(13) 0.4342(4) -0.0277(12) 0.095(2) Uiso 0.137(3) 1 d PDU G 2
C80" C 0.102(6) 0.4128(17) 0.100(5) 0.069(16) Uiso 0.083(4) 1 d P H 3
H80E H 0.0526 0.4253 0.1323 0.082 Uiso 0.083(4) 1 calc PR H 3
H80F H 0.1830 0.4193 0.1392 0.082 Uiso 0.083(4) 1 calc PR H 3
Cl3" Cl 0.082(4) 0.3642(9) 0.105(3) 0.074(3) Uiso 0.083(4) 1 d PU H 3
Cl4" Cl 0.060(2) 0.4238(6) -0.0364(19) 0.088(3) Uiso 0.083(4) 1 d PU H 3

loop_
_atom_site_aniso_label
_atom_site_aniso_U_11
_atom_site_aniso_U_22
_atom_site_aniso_U_33
_atom_site_aniso_U_23
_atom_site_aniso_U_13
_atom_site_aniso_U_12
Ru 0.01358(8) 0.01457(8) 0.01534(8) 0.00080(7) 0.00479(6) -0.00025(6)
P1 0.0142(3) 0.0186(3) 0.0164(3) 0.0019(2) 0.0056(2) -0.0010(2)
P2 0.0181(3) 0.0163(3) 0.0167(3) 0.0025(2) 0.0061(2) -0.0001(2)
S1 0.0215(3) 0.0206(3) 0.0230(3) 0.0020(2) 0.0077(2) 0.0052(2)
C2 0.0247(12) 0.0166(11) 0.0245(12) 0.0020(9) 0.0141(10) 0.0013(9)
S3 0.0204(3) 0.0183(3) 0.0214(3) -0.0018(2) 0.0065(2) -0.0006(2)
C4 0.033(3) 0.017(2) 0.030(2) 0.0025(14) 0.0203(17) 0.0007(13)
N5 0.046(3) 0.0159(16) 0.052(3) -0.0052(18) 0.032(3) -0.0033(16)
C6 0.066(4) 0.0151(19) 0.071(5) -0.012(2) 0.047(4) -0.003(2)
C7 0.057(4) 0.018(2) 0.064(4) -0.010(2) 0.041(3) 0.003(2)
N8 0.034(3) 0.018(2) 0.037(3) -0.0014(14) 0.0223(18) 0.0045(13)
C9 0.050(3) 0.023(2) 0.060(4) -0.007(2) 0.042(3) -0.007(2)
C10 0.064(5) 0.109(7) 0.115(7) -0.065(6) 0.059(5) -0.042(5)
C11 0.116(7) 0.051(4) 0.128(7) 0.040(4) 0.098(6) 0.030(4)
C12 0.024(2) 0.023(3) 0.028(3) 0.0032(16) 0.0131(16) 0.0031(15)
C13 0.051(5) 0.062(4) 0.028(3) 0.008(3) 0.018(3) -0.010(4)
C14 0.034(3) 0.038(4) 0.043(3) 0.007(3) 0.010(2) 0.009(2)
C15 0.0179(11) 0.0173(11) 0.0203(11) 0.0015(9) 0.0080(9) 0.0010(8)
C16 0.0190(11) 0.0216(12) 0.0220(11) -0.0009(9) 0.0065(9) 0.0034(9)
C17 0.0161(11) 0.0224(12) 0.0248(12) 0.0009(10) 0.0061(9) 0.0004(9)
C18 0.0217(12) 0.0288(14) 0.0248(12) 0.0017(11) 0.0079(10) 0.0037(10)
C19 0.0240(13) 0.0292(14) 0.0358(15) -0.0001(12) 0.0138(12) 0.0054(11)
C20 0.0193(12) 0.0288(14) 0.0377(16) 0.0050(12) 0.0093(11) 0.0044(10)
C21 0.0220(13) 0.0408(17) 0.0253(13) 0.0054(12) 0.0022(11) 0.0060(12)
C22 0.0225(13) 0.0317(15) 0.0250(13) -0.0015(11) 0.0057(10) 0.0046(11)
C23 0.0276(16) 0.046(2) 0.049(2) 0.0022(16) 0.0071(14) 0.0153(14)
C24 0.0211(12) 0.0268(13) 0.0198(11) 0.0031(10) 0.0086(9) -0.0050(10)
O24 0.0495(14) 0.0443(14) 0.0244(10) -0.0070(10) 0.0093(10) -0.0269(11)
C25 0.0199(11) 0.0171(11) 0.0249(12) -0.0006(9) 0.0114(9) -0.0035(9)
C26 0.0236(12) 0.0240(13) 0.0272(13) -0.0023(10) 0.0120(10) -0.0028(10)
C27 0.0239(13) 0.0333(15) 0.0364(15) -0.0081(13) 0.0140(12) -0.0073(11)
C28 0.0384(17) 0.0309(16) 0.0500(19) -0.0104(14) 0.0271(15) -0.0168(13)
C29 0.0430(18) 0.0240(15) 0.0487(19) 0.0061(13) 0.0226(16) -0.0084(13)
C30 0.0330(15) 0.0244(14) 0.0355(15) 0.0047(12) 0.0156(13) -0.0036(11)
C31 0.0208(12) 0.0213(12) 0.0184(11) 0.0052(9) 0.0054(9) 0.0016(9)
C32 0.0212(12) 0.0250(13) 0.0206(11) 0.0035(10) 0.0065(9) 0.0029(10)
C33 0.0241(13) 0.0263(14) 0.0258(13) 0.0026(11) 0.0021(10) 0.0041(10)
C34 0.0378(16) 0.0256(14) 0.0188(12) 0.0020(10) 0.0020(11) 0.0023(12)
C35 0.0395(17) 0.0348(16) 0.0218(13) 0.0068(12) 0.0123(12) 0.0017(13)
C36 0.0287(14) 0.0340(15) 0.0252(13) 0.0072(11) 0.0119(11) 0.0010(11)
C37 0.0196(11) 0.0196(11) 0.0214(11) 0.0011(9) 0.0104(9) -0.0006(9)
C38 0.0215(13) 0.0290(14) 0.0308(14) -0.0057(11) 0.0080(11) -0.0036(10)
C39 0.0353(16) 0.0245(14) 0.0340(15) -0.0072(12) 0.0146(13) -0.0024(11)
C40 0.0348(15) 0.0272(14) 0.0339(15) -0.0030(12) 0.0179(13) 0.0038(12)
C41 0.0239(14) 0.0409(18) 0.0416(17) -0.0089(14) 0.0116(13) 0.0062(12)
C42 0.0201(12) 0.0343(15) 0.0323(14) -0.0117(12) 0.0079(11) 0.0001(11)
C43 0.0255(12) 0.0179(11) 0.0198(11) 0.0019(9) 0.0058(10) -0.0027(9)
C44 0.0231(13) 0.0195(12) 0.0345(14) -0.0015(11) 0.0080(11) -0.0002(10)
C45 0.0321(15) 0.0209(14) 0.0438(18) -0.0054(12) 0.0087(13) 0.0004(11)
C46 0.0435(18) 0.0175(13) 0.0363(16) 0.0005(12) 0.0053(14) -0.0075(12)
C47 0.0451(19) 0.0283(15) 0.0375(17) 0.0028(13) 0.0165(14) -0.0152(13)
C48 0.0456(18) 0.0254(14) 0.0323(15) 0.0000(12) 0.0214(14) -0.0091(12)
C49 0.0210(12) 0.0231(12) 0.0173(11) 0.0028(9) 0.0070(9) 0.0006(9)
C50 0.0355(16) 0.0297(15) 0.0242(13) 0.0047(11) 0.0066(12) 0.0085(12)
C51 0.0353(17) 0.049(2) 0.0307(16) 0.0123(15) 0.0076(13) 0.0147(15)
C52 0.0314(16) 0.061(2) 0.0205(13) 0.0068(14) 0.0025(12) -0.0003(15)
C53 0.0383(17) 0.048(2) 0.0226(13) -0.0059(13) 0.0090(12) -0.0116(15)
C54 0.0329(15) 0.0292(14) 0.0232(13) 0.0001(11) 0.0103(11) -0.0033(11)
C55 0.0202(12) 0.0205(12) 0.0267(12) 0.0010(10) 0.0109(10) -0.0010(9)
C56 0.0306(15) 0.0337(15) 0.0290(14) 0.0047(12) 0.0163(12) 0.0023(12)
C57 0.0366(17) 0.0423(18) 0.0458(19) 0.0001(15) 0.0279(15) -0.0004(14)
C58 0.0249(15) 0.0436(19) 0.059(2) -0.0063(17) 0.0228(15) -0.0015(13)
C59 0.0180(13) 0.0380(17) 0.0443(18) 0.0013(14) 0.0055(12) -0.0003(11)
C60 0.0207(12) 0.0269(14) 0.0292(13) 0.0018(11) 0.0080(10) -0.0027(10)
P10 0.0242(10) 0.0338(12) 0.066(2) -0.0220(10) 0.0261(11) -0.0073(6)
F11 0.055(3) 0.109(4) 0.168(7) -0.004(5) 0.070(4) 0.016(3)
F12 0.083(3) 0.055(3) 0.094(4) 0.010(2) 0.046(3) -0.001(2)
F13 0.142(6) 0.106(5) 0.060(3) -0.046(3) 0.020(4) -0.005(4)
F14 0.133(6) 0.061(3) 0.171(7) 0.039(4) 0.086(5) 0.007(3)
F15 0.166(7) 0.106(5) 0.081(4) -0.052(4) 0.000(4) -0.036(5)
F16 0.049(3) 0.083(4) 0.157(7) -0.007(4) 0.065(4) 0.007(3)
C70 0.069(4) 0.078(5) 0.055(4) 0.007(3) 0.025(3) 0.017(4)
Cl1 0.0788(14) 0.1204(18) 0.0797(14) 0.0342(13) 0.0493(12) 0.0449(12)
Cl2 0.0805(12) 0.0579(9) 0.0639(9) 0.0027(7) 0.0405(8) 0.0019(8)
C80 0.078(7) 0.090(8) 0.024(3) -0.005(4) -0.011(4) -0.015(6)
Cl3 0.0678(14) 0.092(3) 0.0602(18) -0.018(2) 0.0089(13) -0.015(2)
Cl4 0.084(2) 0.100(2) 0.0755(16) 0.0039(15) 0.0151(16) -0.0136(17)

loop_
_atom_type_symbol
_atom_type_description
_atom_type_scat_dispersion_real
_atom_type_scat_dispersion_imag
_atom_type_scat_source
C C 0.0033 0.0016 'International Tables Vol C Tables 4.2.6.8 and 6.1.1.4'
H H 0.0000 0.0000 'International Tables Vol C Tables 4.2.6.8 and 6.1.1.4'
N N 0.0061 0.0033 'International Tables Vol C Tables 4.2.6.8 and 6.1.1.4'
O O 0.0106 0.0060 'International Tables Vol C Tables 4.2.6.8 and 6.1.1.4'
F F 0.0171 0.0103 'International Tables Vol C Tables 4.2.6.8 and 6.1.1.4'
P P 0.1023 0.0942 'International Tables Vol C Tables 4.2.6.8 and 6.1.1.4'
S S 0.1246 0.1234 'International Tables Vol C Tables 4.2.6.8 and 6.1.1.4'
Cl Cl 0.1484 0.1585 'International Tables Vol C Tables 4.2.6.8 and 6.1.1.4'
Ru Ru -1.2594 0.8363 'International Tables Vol C Tables 4.2.6.8 and 6.1.1.4'

loop_
_geom_angle_atom_site_label_1
_geom_angle_atom_site_label_2
_geom_angle_atom_site_label_3
_geom_angle
_geom_angle_site_symmetry_1
_geom_angle_site_symmetry_3
_geom_angle_publ_flag
C24 Ru C15 95.14(11) . . ?
C24 Ru P1 85.54(8) . . ?
C15 Ru P1 85.99(7) . . ?
C24 Ru P2 89.07(8) . . ?
C15 Ru P2 86.82(7) . . ?
P1 Ru P2 170.59(2) . . ?
C24 Ru S3 171.53(9) . . ?
C15 Ru S3 93.30(7) . . ?
P1 Ru S3 95.83(2) . . ?
P2 Ru S3 90.64(2) . . ?
C24 Ru S1 101.62(9) . . ?
C15 Ru S1 162.54(7) . . ?
P1 Ru S1 90.41(2) . . ?
P2 Ru S1 98.23(2) . . ?
S3 Ru S1 70.05(2) . . ?
C25 P1 C31 105.77(12) . . ?
C25 P1 C37 103.11(12) . . ?
C31 P1 C37 98.97(12) . . ?
C25 P1 Ru 117.07(9) . . ?
C31 P1 Ru 115.94(9) . . ?
C37 P1 Ru 113.73(8) . . ?
C49 P2 C55 103.19(12) . . ?
C49 P2 C43 102.40(12) . . ?
C55 P2 C43 100.46(12) . . ?
C49 P2 Ru 117.00(9) . . ?
C55 P2 Ru 117.72(9) . . ?
C43 P2 Ru 113.69(9) . . ?
C2 S1 Ru 87.27(9) . . ?
C4 C2 S1 120.3(3) . . ?
C4' C2 S1 125.4(5) . . ?
C4 C2 S3 124.3(3) . . ?
C4' C2 S3 119.0(5) . . ?
S1 C2 S3 115.39(15) . . ?
C2 S3 Ru 87.28(9) . . ?
N5 C4 N8 107.5(4) . . ?
N5 C4 C2 127.7(4) . . ?
N8 C4 C2 124.8(4) . . ?
C4 N5 C6 108.7(4) . . ?
C4 N5 C9 127.3(4) . . ?
C6 N5 C9 123.9(4) . . ?
C7 C6 N5 107.9(4) . . ?
C6 C7 N8 107.5(4) . . ?
C4 N8 C7 108.4(4) . . ?
C4 N8 C12 126.9(5) . . ?
C7 N8 C12 124.7(5) . . ?
C10 C9 N5 111.3(4) . . ?
C10 C9 C11 113.7(6) . . ?
N5 C9 C11 106.4(4) . . ?
N8 C12 C13 109.3(6) . . ?
N8 C12 C14 108.7(5) . . ?
C13 C12 C14 113.5(6) . . ?
N8' C4' N5' 107.1(11) . . ?
N8' C4' C2 125.7(11) . . ?
N5' C4' C2 127.2(11) . . ?
C4' N5' C6' 108.3(11) . . ?
C4' N5' C9' 128.7(12) . . ?
C6' N5' C9' 123.0(12) . . ?
C7' C6' N5' 108.3(14) . . ?
C6' C7' N8' 107.1(15) . . ?
C4' N8' C7' 109.2(13) . . ?
C4' N8' C12' 125.6(16) . . ?
C7' N8' C12' 125.2(16) . . ?
C10' C9' N5' 112.4(11) . . ?
C10' C9' C11' 113.0(14) . . ?
N5' C9' C11' 109.6(11) . . ?
N8' C12' C14' 109.2(15) . . ?
N8' C12' C13' 109.1(17) . . ?
C14' C12' C13' 114(2) . . ?
C16 C15 Ru 126.59(19) . . ?
C15 C16 C17 126.7(2) . . ?
C22 C17 C18 117.3(2) . . ?
C22 C17 C16 119.2(2) . . ?
C18 C17 C16 123.5(2) . . ?
C19 C18 C17 120.8(3) . . ?
C18 C19 C20 121.7(3) . . ?
C21 C20 C19 117.6(3) . . ?
C21 C20 C23 121.4(3) . . ?
C19 C20 C23 121.1(3) . . ?
C20 C21 C22 121.3(3) . . ?
C21 C22 C17 121.4(3) . . ?
O24 C24 Ru 178.2(2) . . ?
C30 C25 C26 118.7(2) . . ?
C30 C25 P1 123.2(2) . . ?
C26 C25 P1 118.1(2) . . ?
C27 C26 C25 120.7(3) . . ?
C28 C27 C26 120.1(3) . . ?
C29 C28 C27 119.6(3) . . ?
C28 C29 C30 120.9(3) . . ?
C29 C30 C25 119.9(3) . . ?
C32 C31 C36 118.4(2) . . ?
C32 C31 P1 121.6(2) . . ?
C36 C31 P1 119.7(2) . . ?
C33 C32 C31 120.8(3) . . ?
C34 C33 C32 120.2(3) . . ?
C33 C34 C35 119.7(3) . . ?
C36 C35 C34 120.3(3) . . ?
C35 C36 C31 120.6(3) . . ?
C42 C37 C38 118.2(2) . . ?
C42 C37 P1 123.2(2) . . ?
C38 C37 P1 118.5(2) . . ?
C39 C38 C37 120.7(3) . . ?
C40 C39 C38 120.9(3) . . ?
C39 C40 C41 119.0(3) . . ?
C40 C41 C42 120.3(3) . . ?
C37 C42 C41 120.9(3) . . ?
C44 C43 C48 118.4(3) . . ?
C44 C43 P2 120.8(2) . . ?
C48 C43 P2 120.7(2) . . ?
C45 C44 C43 120.8(3) . . ?
C46 C45 C44 120.1(3) . . ?
C47 C46 C45 119.6(3) . . ?
C46 C47 C48 120.7(3) . . ?
C47 C48 C43 120.4(3) . . ?
C54 C49 C50 118.4(3) . . ?
C54 C49 P2 121.0(2) . . ?
C50 C49 P2 120.5(2) . . ?
C51 C50 C49 120.5(3) . . ?
C52 C51 C50 120.4(3) . . ?
C51 C52 C53 119.7(3) . . ?
C52 C53 C54 120.3(3) . . ?
C49 C54 C53 120.6(3) . . ?
C60 C55 C56 118.5(3) . . ?
C60 C55 P2 118.3(2) . . ?
C56 C55 P2 122.9(2) . . ?
C57 C56 C55 120.3(3) . . ?
C58 C57 C56 120.4(3) . . ?
C57 C58 C59 120.1(3) . . ?
C58 C59 C60 120.0(3) . . ?
C55 C60 C59 120.8(3) . . ?
F14 P10 F16 90.3(4) . . ?
F14 P10 F15 90.7(4) . . ?
F16 P10 F15 92.0(4) . . ?
F14 P10 F11 92.4(4) . . ?
F16 P10 F11 176.5(4) . . ?
F15 P10 F11 90.3(4) . . ?
F14 P10 F13 91.8(4) . . ?
F16 P10 F13 89.7(4) . . ?
F15 P10 F13 176.9(5) . . ?
F11 P10 F13 87.9(4) . . ?
F14 P10 F12 179.6(4) . . ?
F16 P10 F12 89.5(3) . . ?
F15 P10 F12 89.0(4) . . ?
F11 P10 F12 87.8(3) . . ?
F13 P10 F12 88.5(3) . . ?
F12' P10' F11' 92.9(8) . . ?
F12' P10' F13' 91.7(8) . . ?
F11' P10' F13' 92.9(8) . . ?
F12' P10' F15' 91.2(8) . . ?
F11' P10' F15' 91.0(7) . . ?
F13' P10' F15' 175.0(9) . . ?
F12' P10' F14' 178.3(9) . . ?
F11' P10' F14' 88.5(7) . . ?
F13' P10' F14' 89.2(7) . . ?
F15' P10' F14' 87.8(7) . . ?
F12' P10' F16' 90.9(8) . . ?
F11' P10' F16' 175.9(9) . . ?
F13' P10' F16' 88.6(7) . . ?
F15' P10' F16' 87.4(7) . . ?
F14' P10' F16' 87.7(7) . . ?
F11" P10" F12" 90.2(8) . . ?
F11" P10" F13" 92.4(8) . . ?
F12" P10" F13" 90.0(8) . . ?
F11" P10" F15" 90.8(8) . . ?
F12" P10" F15" 91.3(8) . . ?
F13" P10" F15" 176.5(10) . . ?
F11" P10" F14" 90.7(8) . . ?
F12" P10" F14" 179.1(11) . . ?
F13" P10" F14" 89.7(8) . . ?
F15" P10" F14" 88.9(8) . . ?
F11" P10" F16" 177.6(10) . . ?
F12" P10" F16" 89.6(8) . . ?
F13" P10" F16" 89.9(8) . . ?
F15" P10" F16" 86.9(7) . . ?
F14" P10" F16" 89.6(8) . . ?
Cl2 C70 Cl1 112.0(4) . . ?
Cl1' C70' Cl2' 108.5(14) . . ?
Cl4 C80 Cl3 110.8(4) . . ?
Cl4' C80' Cl3' 102.5(9) . . ?
Cl4" C80" Cl3" 106(4) . . ?

loop_
_geom_bond_atom_site_label_1
_geom_bond_atom_site_label_2
_geom_bond_distance
_geom_bond_site_symmetry_2
_geom_bond_publ_flag
Ru C24 1.849(3) . ?
Ru C15 2.078(2) . ?
Ru P1 2.3752(6) . ?
Ru P2 2.3974(7) . ?
Ru S3 2.4682(7) . ?
Ru S1 2.4713(7) . ?
P1 C25 1.825(3) . ?
P1 C31 1.835(3) . ?
P1 C37 1.843(3) . ?
P2 C49 1.828(3) . ?
P2 C55 1.832(3) . ?
P2 C43 1.846(3) . ?
S1 C2 1.675(3) . ?
C2 C4 1.461(4) . ?
C2 C4' 1.468(10) . ?
C2 S3 1.679(3) . ?
C4 N5 1.338(5) . ?
C4 N8 1.352(5) . ?
N5 C6 1.375(5) . ?
N5 C9 1.481(5) . ?
C6 C7 1.331(6) . ?
C7 N8 1.378(5) . ?
N8 C12 1.482(6) . ?
C9 C10 1.473(9) . ?
C9 C11 1.529(8) . ?
C12 C13 1.519(7) . ?
C12 C14 1.528(6) . ?
C4' N8' 1.347(13) . ?
C4' N5' 1.354(13) . ?
N5' C6' 1.372(14) . ?
N5' C9' 1.492(14) . ?
C6' C7' 1.339(16) . ?
C7' N8' 1.374(15) . ?
N8' C12' 1.484(15) . ?
C9' C10' 1.459(16) . ?
C9' C11' 1.532(16) . ?
C12' C14' 1.518(16) . ?
C12' C13' 1.519(16) . ?
C15 C16 1.346(3) . ?
C16 C17 1.477(4) . ?
C17 C22 1.397(4) . ?
C17 C18 1.398(4) . ?
C18 C19 1.390(4) . ?
C19 C20 1.391(4) . ?
C20 C21 1.384(4) . ?
C20 C23 1.514(4) . ?
C21 C22 1.388(4) . ?
C24 O24 1.144(3) . ?
C25 C30 1.397(4) . ?
C25 C26 1.399(4) . ?
C26 C27 1.390(4) . ?
C27 C28 1.387(5) . ?
C28 C29 1.378(5) . ?
C29 C30 1.395(4) . ?
C31 C32 1.396(4) . ?
C31 C36 1.402(4) . ?
C32 C33 1.392(4) . ?
C33 C34 1.382(4) . ?
C34 C35 1.390(5) . ?
C35 C36 1.387(4) . ?
C37 C42 1.384(4) . ?
C37 C38 1.397(4) . ?
C38 C39 1.385(4) . ?
C39 C40 1.376(4) . ?
C40 C41 1.388(5) . ?
C41 C42 1.393(4) . ?
C43 C44 1.391(4) . ?
C43 C48 1.399(4) . ?
C44 C45 1.390(4) . ?
C45 C46 1.385(5) . ?
C46 C47 1.378(5) . ?
C47 C48 1.387(4) . ?
C49 C54 1.391(4) . ?
C49 C50 1.400(4) . ?
C50 C51 1.390(4) . ?
C51 C52 1.376(5) . ?
C52 C53 1.383(5) . ?
C53 C54 1.392(4) . ?
C55 C60 1.389(4) . ?
C55 C56 1.399(4) . ?
C56 C57 1.393(4) . ?
C57 C58 1.374(5) . ?
C58 C59 1.381(5) . ?
C59 C60 1.392(4) . ?
P10 F14 1.557(6) . ?
P10 F16 1.559(4) . ?
P10 F15 1.563(6) . ?
P10 F11 1.568(5) . ?
P10 F13 1.575(5) . ?
P10 F12 1.622(5) . ?
P10' F12' 1.546(11) . ?
P10' F11' 1.552(12) . ?
P10' F13' 1.570(12) . ?
P10' F15' 1.579(11) . ?
P10' F14' 1.593(11) . ?
P10' F16' 1.599(12) . ?
P10" F11" 1.557(12) . ?
P10" F12" 1.558(12) . ?
P10" F13" 1.562(12) . ?
P10" F15" 1.579(12) . ?
P10" F14" 1.580(12) . ?
P10" F16" 1.595(12) . ?
C70 Cl2 1.752(7) . ?
C70 Cl1 1.756(6) . ?
C70' Cl1' 1.765(17) . ?
C70' Cl2' 1.766(17) . ?
C80 Cl4 1.711(8) . ?
C80 Cl3 1.775(7) . ?
C80' Cl4' 1.733(10) . ?
C80' Cl3' 1.736(10) . ?
C80" Cl4" 1.77(7) . ?
C80" Cl3" 1.86(7) . ?
